data_7132886
loop_
_publ_author_name
'Solanke, Pooja R.'
'Kumar, Prakash'
'Mainkar, Prathama S.'
'Nayani, Kiranmai'
'Chandrasekhar, Srivari'

_publ_section_title
;
 Synthesis of <i>cis</i>-fused cyclopentenone-pyrrolidine scaffolds
 <i>via</i> sequential aza-Piancatelli and Conia-ene type reactions in one
 pot.
;
_journal_issue 31
_journal_name_full 'Chemical communications (Cambridge, England)'
_journal_page_first 4234
_journal_page_last 4237
_journal_paper_doi 10.1039/d4cc00104d
_journal_volume 60
_journal_year 2024
_chemical_formula_moiety 'C20 H16 Br N O'
_chemical_formula_sum 'C20 H16 Br N O'
_chemical_formula_weight 366.25
_space_group_crystal_system monoclinic
_space_group_IT_number 14
_space_group_name_Hall '-P 2ybc'
_space_group_name_H-M_alt 'P 1 21/c 1'
_atom_sites_solution_hydrogens geom
_audit_creation_method SHELXL-2019/2
_audit_update_record
;
2024-01-08 deposited with the CCDC.	2024-03-20 downloaded from the CCDC.
;
_cell_angle_alpha 90
_cell_angle_beta 110.116(3)
_cell_angle_gamma 90
_cell_formula_units_Z 4
_cell_length_a 10.887(2)
_cell_length_b 13.619(3)
_cell_length_c 11.857(2)
_cell_measurement_reflns_used 5385
_cell_measurement_temperature 293(2)
_cell_measurement_theta_max 23.16
_cell_measurement_theta_min 2.36
_cell_volume 1650.8(6)
_computing_cell_refinement 'Bruker SMART'
_computing_data_collection 'Bruker SMART'
_computing_data_reduction 'Bruker SAINT'
_computing_molecular_graphics 'Bruker SHELXTL'
_computing_publication_material 'Bruker SHELXTL'
_computing_structure_refinement 'Bruker SHELXTL'
_computing_structure_solution 'Bruker SHELXTL'
_diffrn_ambient_temperature 293(2)
_diffrn_measured_fraction_theta_full 0.999
_diffrn_measured_fraction_theta_max 0.999
_diffrn_measurement_device_type 'CCD area detector'
_diffrn_measurement_method 'phi and omega scans'
_diffrn_radiation_monochromator graphite
_diffrn_radiation_source 'sealed tube'
_diffrn_radiation_type MoK\a
_diffrn_radiation_wavelength 0.71073
_diffrn_reflns_av_R_equivalents 0.0307
_diffrn_reflns_av_unetI/netI 0.0257
_diffrn_reflns_Laue_measured_fraction_full 0.999
_diffrn_reflns_Laue_measured_fraction_max 0.999
_diffrn_reflns_limit_h_max 14
_diffrn_reflns_limit_h_min -14
_diffrn_reflns_limit_k_max 17
_diffrn_reflns_limit_k_min -17
_diffrn_reflns_limit_l_max 15
_diffrn_reflns_limit_l_min -15
_diffrn_reflns_number 19395
_diffrn_reflns_point_group_measured_fraction_full 0.999
_diffrn_reflns_point_group_measured_fraction_max 0.999
_diffrn_reflns_theta_full 25.242
_diffrn_reflns_theta_max 27.495
_diffrn_reflns_theta_min 2.363
_exptl_absorpt_coefficient_mu 2.494
_exptl_absorpt_correction_type none
_exptl_crystal_colour colourless
_exptl_crystal_density_diffrn 1.474
_exptl_crystal_description block
_exptl_crystal_F_000 744
_exptl_crystal_size_max 0.260
_exptl_crystal_size_mid 0.250
_exptl_crystal_size_min 0.210
_refine_diff_density_max 0.644
_refine_diff_density_min -0.336
_refine_diff_density_rms 0.053
_refine_ls_extinction_method none
_refine_ls_goodness_of_fit_ref 1.017
_refine_ls_hydrogen_treatment constr
_refine_ls_matrix_type full
_refine_ls_number_parameters 208
_refine_ls_number_reflns 3785
_refine_ls_number_restraints 0
_refine_ls_restrained_S_all 1.017
_refine_ls_R_factor_all 0.0564
_refine_ls_R_factor_gt 0.0385
_refine_ls_shift/su_max 0.001
_refine_ls_shift/su_mean 0.000
_refine_ls_structure_factor_coef Fsqd
_refine_ls_weighting_details 'w=1/[\s^2^(Fo^2^)+(0.0456P)^2^+0.7599P] where P=(Fo^2^+2Fc^2^)/3'
_refine_ls_weighting_scheme calc
_refine_ls_wR_factor_gt 0.0917
_refine_ls_wR_factor_ref 0.1027
_reflns_Friedel_coverage 0.000
_reflns_number_gt 2854
_reflns_number_total 3785
_reflns_threshold_expression 'I > 2\s(I)'
_cod_data_source_file d4cc00104d2.cif
_cod_data_source_block bg80_m
_cod_depositor_comments 'Adding full bibliography for 7132886--7132887.cif.'
_cod_original_cell_volume 1650.7(6)
_cod_original_sg_symbol_H-M 'P 21/c'
_cod_database_code 7132886
_shelx_shelxl_version_number 2019/2
_shelx_space_group_comment
;
The symmetry employed for this shelxl refinement is uniquely defined
by the following loop, which should always be used as a source of
symmetry information in preference to the above space-group names.
They are only intended as comments.
;
_shelx_estimated_absorpt_t_min 0.563
_shelx_estimated_absorpt_t_max 0.622

loop_
_space_group_symop_operation_xyz
'x, y, z'
'-x, y+1/2, -z+1/2'
'-x, -y, -z'
'x, -y-1/2, z-1/2'

loop_
_atom_site_label
_atom_site_type_symbol
_atom_site_fract_x
_atom_site_fract_y
_atom_site_fract_z
_atom_site_U_iso_or_equiv
_atom_site_adp_type
_atom_site_occupancy
_atom_site_site_symmetry_order
_atom_site_calc_flag
_atom_site_refinement_flags_posn
_atom_site_refinement_flags_adp
_atom_site_refinement_flags_occupancy
_atom_site_disorder_assembly
_atom_site_disorder_group
C1 C 0.7032(2) 0.35204(17) 1.1830(2) 0.0495(5) Uani 1 1 d . . . . .
C2 C 0.7783(2) 0.43212(18) 1.2347(2) 0.0495(5) Uani 1 1 d . . . . .
H2 H 0.825249 0.432361 1.316686 0.059 Uiso 1 1 calc R U . . .
C3 C 0.7845(2) 0.51216(16) 1.16542(19) 0.0461(5) Uani 1 1 d . . . . .
H3 H 0.836266 0.565705 1.201287 0.055 Uiso 1 1 calc R U . . .
C4 C 0.7140(2) 0.51387(16) 1.04182(18) 0.0408(4) Uani 1 1 d . . . . .
C5 C 0.6364(2) 0.43220(17) 0.9922(2) 0.0482(5) Uani 1 1 d . . . . .
H5 H 0.587367 0.431622 0.910596 0.058 Uiso 1 1 calc R U . . .
C6 C 0.6313(2) 0.35201(17) 1.0626(2) 0.0532(6) Uani 1 1 d . . . . .
H6 H 0.579106 0.298272 1.028208 0.064 Uiso 1 1 calc R U . . .
C7 C 0.6647(2) 0.59172(18) 0.84222(19) 0.0524(6) Uani 1 1 d . . . . .
H7A H 0.570875 0.581088 0.814505 0.063 Uiso 1 1 calc R U . . .
H7B H 0.705079 0.539692 0.811302 0.063 Uiso 1 1 calc R U . . .
C8 C 0.6964(2) 0.69046(17) 0.80335(18) 0.0448(5) Uani 1 1 d . . . . .
C9 C 0.6428(3) 0.7262(2) 0.6937(2) 0.0575(6) Uani 1 1 d . . . . .
H9A H 0.581160 0.689535 0.634855 0.069 Uiso 1 1 calc R U . . .
H9B H 0.666796 0.788133 0.675320 0.069 Uiso 1 1 calc R U . . .
C10 C 0.8015(2) 0.73995(15) 0.90841(19) 0.0397(4) Uani 1 1 d . . . . .
C11 C 0.8285(2) 0.66436(15) 1.01168(18) 0.0408(4) Uani 1 1 d . . . . .
H11 H 0.832896 0.696906 1.086691 0.049 Uiso 1 1 calc R U . . .
C12 C 0.9585(2) 0.62058(18) 1.0222(2) 0.0525(6) Uani 1 1 d . . . . .
H12 H 0.996980 0.569611 1.074651 0.063 Uiso 1 1 calc R U . . .
C13 C 1.0132(2) 0.66116(18) 0.9500(2) 0.0554(6) Uani 1 1 d . . . . .
H13 H 1.093104 0.642374 0.944645 0.066 Uiso 1 1 calc R U . . .
C14 C 0.9301(2) 0.74006(16) 0.8795(2) 0.0440(5) Uani 1 1 d . . . . .
C15 C 0.7708(2) 0.84220(16) 0.94428(19) 0.0447(5) Uani 1 1 d . . . . .
C16 C 0.8690(3) 0.8931(2) 1.0309(3) 0.0677(7) Uani 1 1 d . . . . .
H16 H 0.951881 0.865356 1.062707 0.081 Uiso 1 1 calc R U . . .
C17 C 0.8462(3) 0.9841(2) 1.0707(3) 0.0821(9) Uani 1 1 d . . . . .
H17 H 0.913330 1.017330 1.128661 0.099 Uiso 1 1 calc R U . . .
C18 C 0.7244(4) 1.0254(2) 1.0248(3) 0.0814(10) Uani 1 1 d . . . . .
H18 H 0.708606 1.086698 1.051558 0.098 Uiso 1 1 calc R U . . .
C19 C 0.6263(3) 0.9766(2) 0.9396(3) 0.0744(8) Uani 1 1 d . . . . .
H19 H 0.543846 1.004983 0.908136 0.089 Uiso 1 1 calc R U . . .
C20 C 0.6487(3) 0.88459(19) 0.8996(2) 0.0569(6) Uani 1 1 d . . . . .
H20 H 0.580862 0.851520 0.842281 0.068 Uiso 1 1 calc R U . . .
N1 N 0.71857(18) 0.59513(13) 0.97310(15) 0.0457(4) Uani 1 1 d . . . . .
O1 O 0.95552(17) 0.79580(14) 0.81156(16) 0.0604(4) Uani 1 1 d . . . . .
Br1 Br 0.70102(3) 0.24142(2) 1.28011(3) 0.07559(14) Uani 1 1 d . . . . .

loop_
_atom_site_aniso_label
_atom_site_aniso_U_11
_atom_site_aniso_U_22
_atom_site_aniso_U_33
_atom_site_aniso_U_23
_atom_site_aniso_U_13
_atom_site_aniso_U_12
C1 0.0469(12) 0.0481(12) 0.0572(14) 0.0062(10) 0.0226(11) -0.0015(10)
C2 0.0514(13) 0.0561(14) 0.0408(11) 0.0009(10) 0.0155(10) -0.0034(10)
C3 0.0493(12) 0.0462(12) 0.0412(11) -0.0036(9) 0.0134(9) -0.0058(9)
C4 0.0399(11) 0.0438(11) 0.0400(11) -0.0035(9) 0.0154(9) 0.0014(8)
C5 0.0458(12) 0.0500(12) 0.0443(12) -0.0047(9) 0.0098(10) -0.0008(10)
C6 0.0490(13) 0.0471(12) 0.0614(14) -0.0053(10) 0.0161(11) -0.0078(10)
C7 0.0574(14) 0.0541(13) 0.0370(11) -0.0020(10) 0.0049(10) -0.0030(11)
C8 0.0419(12) 0.0529(13) 0.0382(11) -0.0005(9) 0.0119(9) 0.0053(9)
C9 0.0590(15) 0.0670(15) 0.0419(13) 0.0032(11) 0.0115(11) -0.0025(12)
C10 0.0382(10) 0.0440(11) 0.0366(10) 0.0004(8) 0.0123(8) 0.0051(8)
C11 0.0447(11) 0.0425(11) 0.0338(10) -0.0013(8) 0.0115(9) 0.0001(9)
C12 0.0477(13) 0.0505(13) 0.0537(13) 0.0109(10) 0.0102(11) 0.0099(10)
C13 0.0441(13) 0.0594(14) 0.0649(15) 0.0089(11) 0.0215(11) 0.0141(11)
C14 0.0435(11) 0.0477(12) 0.0407(11) 0.0000(9) 0.0144(9) 0.0049(9)
C15 0.0487(12) 0.0441(12) 0.0449(12) 0.0026(9) 0.0206(10) 0.0059(9)
C16 0.0611(16) 0.0571(15) 0.0785(18) -0.0150(13) 0.0158(14) 0.0050(12)
C17 0.095(2) 0.0626(18) 0.090(2) -0.0252(16) 0.0328(19) -0.0020(17)
C18 0.125(3) 0.0534(16) 0.084(2) 0.0007(15) 0.059(2) 0.0229(18)
C19 0.088(2) 0.0738(19) 0.0720(19) 0.0120(15) 0.0406(17) 0.0373(16)
C20 0.0555(14) 0.0640(15) 0.0541(14) 0.0062(11) 0.0225(11) 0.0167(12)
N1 0.0487(10) 0.0478(10) 0.0356(9) -0.0014(7) 0.0078(8) -0.0067(8)
O1 0.0588(10) 0.0680(11) 0.0601(10) 0.0157(9) 0.0276(9) 0.0060(9)
Br1 0.0762(2) 0.0677(2) 0.0803(2) 0.02304(14) 0.02371(16) -0.01129(14)

loop_
_atom_type_symbol
_atom_type_description
_atom_type_scat_dispersion_real
_atom_type_scat_dispersion_imag
_atom_type_scat_source
C C 0.0033 0.0016 'International Tables Vol C Tables 4.2.6.8 and 6.1.1.4'
H H 0.0000 0.0000 'International Tables Vol C Tables 4.2.6.8 and 6.1.1.4'
N N 0.0061 0.0033 'International Tables Vol C Tables 4.2.6.8 and 6.1.1.4'
O O 0.0106 0.0060 'International Tables Vol C Tables 4.2.6.8 and 6.1.1.4'
Br Br -0.2901 2.4595 'International Tables Vol C Tables 4.2.6.8 and 6.1.1.4'

loop_
_geom_angle_atom_site_label_1
_geom_angle_atom_site_label_2
_geom_angle_atom_site_label_3
_geom_angle
_geom_angle_site_symmetry_1
_geom_angle_site_symmetry_3
_geom_angle_publ_flag
C6 C1 C2 120.2(2) . . ?
C6 C1 Br1 120.58(17) . . ?
C2 C1 Br1 119.19(18) . . ?
C1 C2 C3 120.3(2) . . ?
C1 C2 H2 119.8 . . ?
C3 C2 H2 119.8 . . ?
C2 C3 C4 120.9(2) . . ?
C2 C3 H3 119.5 . . ?
C4 C3 H3 119.5 . . ?
N1 C4 C5 121.77(19) . . ?
N1 C4 C3 120.70(19) . . ?
C5 C4 C3 117.5(2) . . ?
C6 C5 C4 121.1(2) . . ?
C6 C5 H5 119.5 . . ?
C4 C5 H5 119.5 . . ?
C1 C6 C5 120.0(2) . . ?
C1 C6 H6 120.0 . . ?
C5 C6 H6 120.0 . . ?
N1 C7 C8 104.33(18) . . ?
N1 C7 H7A 110.9 . . ?
C8 C7 H7A 110.9 . . ?
N1 C7 H7B 110.9 . . ?
C8 C7 H7B 110.9 . . ?
H7A C7 H7B 108.9 . . ?
C9 C8 C7 124.2(2) . . ?
C9 C8 C10 126.4(2) . . ?
C7 C8 C10 109.38(17) . . ?
C8 C9 H9A 120.0 . . ?
C8 C9 H9B 120.0 . . ?
H9A C9 H9B 120.0 . . ?
C15 C10 C8 117.07(18) . . ?
C15 C10 C11 112.72(17) . . ?
C8 C10 C11 103.68(17) . . ?
C15 C10 C14 111.19(17) . . ?
C8 C10 C14 107.45(17) . . ?
C11 C10 C14 103.62(16) . . ?
N1 C11 C12 114.54(18) . . ?
N1 C11 C10 105.56(16) . . ?
C12 C11 C10 104.27(17) . . ?
N1 C11 H11 110.7 . . ?
C12 C11 H11 110.7 . . ?
C10 C11 H11 110.7 . . ?
C13 C12 C11 113.7(2) . . ?
C13 C12 H12 123.1 . . ?
C11 C12 H12 123.1 . . ?
C12 C13 C14 110.5(2) . . ?
C12 C13 H13 124.8 . . ?
C14 C13 H13 124.8 . . ?
O1 C14 C13 127.2(2) . . ?
O1 C14 C10 125.4(2) . . ?
C13 C14 C10 107.41(18) . . ?
C20 C15 C16 118.1(2) . . ?
C20 C15 C10 123.4(2) . . ?
C16 C15 C10 118.4(2) . . ?
C17 C16 C15 121.3(3) . . ?
C17 C16 H16 119.4 . . ?
C15 C16 H16 119.4 . . ?
C18 C17 C16 119.8(3) . . ?
C18 C17 H17 120.1 . . ?
C16 C17 H17 120.1 . . ?
C19 C18 C17 119.9(3) . . ?
C19 C18 H18 120.0 . . ?
C17 C18 H18 120.0 . . ?
C18 C19 C20 120.5(3) . . ?
C18 C19 H19 119.8 . . ?
C20 C19 H19 119.8 . . ?
C15 C20 C19 120.4(3) . . ?
C15 C20 H20 119.8 . . ?
C19 C20 H20 119.8 . . ?
C4 N1 C7 121.17(18) . . ?
C4 N1 C11 121.36(17) . . ?
C7 N1 C11 109.79(17) . . ?

loop_
_geom_bond_atom_site_label_1
_geom_bond_atom_site_label_2
_geom_bond_distance
_geom_bond_site_symmetry_2
_geom_bond_publ_flag
C1 C6 1.371(3) . ?
C1 C2 1.375(3) . ?
C1 Br1 1.901(2) . ?
C2 C3 1.380(3) . ?
C2 H2 0.9300 . ?
C3 C4 1.402(3) . ?
C3 H3 0.9300 . ?
C4 N1 1.385(3) . ?
C4 C5 1.398(3) . ?
C5 C6 1.387(3) . ?
C5 H5 0.9300 . ?
C6 H6 0.9300 . ?
C7 N1 1.459(3) . ?
C7 C8 1.500(3) . ?
C7 H7A 0.9700 . ?
C7 H7B 0.9700 . ?
C8 C9 1.322(3) . ?
C8 C10 1.528(3) . ?
C9 H9A 0.9300 . ?
C9 H9B 0.9300 . ?
C10 C15 1.526(3) . ?
C10 C11 1.548(3) . ?
C10 C14 1.552(3) . ?
C11 N1 1.467(3) . ?
C11 C12 1.501(3) . ?
C11 H11 0.9800 . ?
C12 C13 1.320(3) . ?
C12 H12 0.9300 . ?
C13 C14 1.467(3) . ?
C13 H13 0.9300 . ?
C14 O1 1.206(3) . ?
C15 C20 1.377(3) . ?
C15 C16 1.387(4) . ?
C16 C17 1.379(4) . ?
C16 H16 0.9300 . ?
C17 C18 1.369(5) . ?
C17 H17 0.9300 . ?
C18 C19 1.364(5) . ?
C18 H18 0.9300 . ?
C19 C20 1.390(4) . ?
C19 H19 0.9300 . ?
C20 H20 0.9300 . ?

loop_
_geom_torsion_atom_site_label_1
_geom_torsion_atom_site_label_2
_geom_torsion_atom_site_label_3
_geom_torsion_atom_site_label_4
_geom_torsion
_geom_torsion_site_symmetry_1
_geom_torsion_site_symmetry_2
_geom_torsion_site_symmetry_3
_geom_torsion_site_symmetry_4
_geom_torsion_publ_flag
C6 C1 C2 C3 -1.5(4) . . . . ?
Br1 C1 C2 C3 178.12(17) . . . . ?
C1 C2 C3 C4 0.5(3) . . . . ?
C2 C3 C4 N1 178.8(2) . . . . ?
C2 C3 C4 C5 0.7(3) . . . . ?
N1 C4 C5 C6 -179.0(2) . . . . ?
C3 C4 C5 C6 -1.0(3) . . . . ?
C2 C1 C6 C5 1.3(4) . . . . ?
Br1 C1 C6 C5 -178.34(17) . . . . ?
C4 C5 C6 C1 0.0(4) . . . . ?
N1 C7 C8 C9 -165.5(2) . . . . ?
N1 C7 C8 C10 16.2(2) . . . . ?
C9 C8 C10 C15 56.4(3) . . . . ?
C7 C8 C10 C15 -125.3(2) . . . . ?
C9 C8 C10 C11 -178.8(2) . . . . ?
C7 C8 C10 C11 -0.5(2) . . . . ?
C9 C8 C10 C14 -69.5(3) . . . . ?
C7 C8 C10 C14 108.8(2) . . . . ?
C15 C10 C11 N1 112.23(19) . . . . ?
C8 C10 C11 N1 -15.3(2) . . . . ?
C14 C10 C11 N1 -127.46(17) . . . . ?
C15 C10 C11 C12 -126.7(2) . . . . ?
C8 C10 C11 C12 105.69(19) . . . . ?
C14 C10 C11 C12 -6.4(2) . . . . ?
N1 C11 C12 C13 118.8(2) . . . . ?
C10 C11 C12 C13 3.9(3) . . . . ?
C11 C12 C13 C14 0.7(3) . . . . ?
C12 C13 C14 O1 174.6(2) . . . . ?
C12 C13 C14 C10 -5.0(3) . . . . ?
C15 C10 C14 O1 -51.3(3) . . . . ?
C8 C10 C14 O1 78.0(3) . . . . ?
C11 C10 C14 O1 -172.6(2) . . . . ?
C15 C10 C14 C13 128.4(2) . . . . ?
C8 C10 C14 C13 -102.3(2) . . . . ?
C11 C10 C14 C13 7.0(2) . . . . ?
C8 C10 C15 C20 9.9(3) . . . . ?
C11 C10 C15 C20 -110.2(2) . . . . ?
C14 C10 C15 C20 133.9(2) . . . . ?
C8 C10 C15 C16 -173.5(2) . . . . ?
C11 C10 C15 C16 66.4(3) . . . . ?
C14 C10 C15 C16 -49.5(3) . . . . ?
C20 C15 C16 C17 -0.6(4) . . . . ?
C10 C15 C16 C17 -177.4(3) . . . . ?
C15 C16 C17 C18 0.3(5) . . . . ?
C16 C17 C18 C19 -0.2(5) . . . . ?
C17 C18 C19 C20 0.5(5) . . . . ?
C16 C15 C20 C19 0.9(4) . . . . ?
C10 C15 C20 C19 177.5(2) . . . . ?
C18 C19 C20 C15 -0.9(4) . . . . ?
C5 C4 N1 C7 -12.8(3) . . . . ?
C3 C4 N1 C7 169.3(2) . . . . ?
C5 C4 N1 C11 -159.1(2) . . . . ?
C3 C4 N1 C11 23.0(3) . . . . ?
C8 C7 N1 C4 -176.64(19) . . . . ?
C8 C7 N1 C11 -26.9(2) . . . . ?
C12 C11 N1 C4 62.5(3) . . . . ?
C10 C11 N1 C4 176.63(18) . . . . ?
C12 C11 N1 C7 -87.2(2) . . . . ?
C10 C11 N1 C7 26.9(2) . . . . ?
